data_4314361
loop_
_publ_author_name
'Dana J. Eisler'
'Richard J. Puddephatt'

_publ_section_title
;
 Structures and Conformational Dynamics of Gold(I) Halide Complexes of
 Resorcinarene Tetraphosphinite Ligands
;
_journal_name_full 'Inorganic Chemistry'
_journal_page_first 6352
_journal_page_last 6365
_journal_paper_doi 10.1021/ic034430c
_journal_volume 42
_journal_year 2003
_chemical_formula_sum 'C146 H136 Au4 Br4 O16.5 P4 S4'
_chemical_formula_weight 3514.17
_chemical_name_systematic
; 
 ? 
;
_space_group_IT_number 15
_symmetry_cell_setting monoclinic
_symmetry_space_group_name_Hall '-C 2yc'
_symmetry_space_group_name_H-M 'C 1 2/c 1'
_atom_sites_solution_hydrogens geom
_atom_sites_solution_primary direct
_atom_sites_solution_secondary difmap
_audit_creation_method SHELXL-97
_cell_angle_alpha 90.00
_cell_angle_beta 114.7290(10)
_cell_angle_gamma 90.00
_cell_formula_units_Z 4
_cell_length_a 39.2913(3)
_cell_length_b 17.43990(10)
_cell_length_c 24.9380(2)
_cell_measurement_temperature 200(2)
_cell_volume 15521.4(2)
_computing_cell_refinement 'Nonius DENZO'
_computing_data_collection 'Nonius COLLECT'
_computing_data_reduction 'Nonius DENZO'
_computing_molecular_graphics 'Bruker SHELXTL'
_computing_publication_material 'Bruker SHELXTL'
_computing_structure_refinement 'SHELXL-97 (Sheldrick, 1997)'
_computing_structure_solution 'SHELXS-97 (Sheldrick, 1990)'
_diffrn_ambient_temperature 200(2)
_diffrn_measured_fraction_theta_full 0.999
_diffrn_measured_fraction_theta_max 0.999
_diffrn_measurement_device_type 'Nonius Kappa CCd'
_diffrn_measurement_method 'phi\omega scans'
_diffrn_radiation_monochromator graphite
_diffrn_radiation_source 'fine-focus sealed tube'
_diffrn_radiation_type MoK\a
_diffrn_radiation_wavelength 0.71073
_diffrn_reflns_av_R_equivalents 0.064
_diffrn_reflns_av_sigmaI/netI 0.0428
_diffrn_reflns_limit_h_max 50
_diffrn_reflns_limit_h_min -50
_diffrn_reflns_limit_k_max 21
_diffrn_reflns_limit_k_min -22
_diffrn_reflns_limit_l_max 32
_diffrn_reflns_limit_l_min -32
_diffrn_reflns_number 119810
_diffrn_reflns_theta_full 27.49
_diffrn_reflns_theta_max 27.49
_diffrn_reflns_theta_min 1.71
_exptl_absorpt_coefficient_mu 4.950
_exptl_absorpt_correction_T_max 0.5655
_exptl_absorpt_correction_T_min 0.2142
_exptl_absorpt_correction_type integration
_exptl_crystal_colour colourless
_exptl_crystal_density_diffrn 1.504
_exptl_crystal_density_method 'not measured'
_exptl_crystal_description block
_exptl_crystal_F_000 6896
_exptl_crystal_size_max 0.45
_exptl_crystal_size_mid 0.15
_exptl_crystal_size_min 0.13
_refine_diff_density_max 2.939
_refine_diff_density_min -2.179
_refine_diff_density_rms 0.195
_refine_ls_extinction_method none
_refine_ls_goodness_of_fit_ref 1.043
_refine_ls_hydrogen_treatment mixed
_refine_ls_matrix_type full
_refine_ls_number_parameters 763
_refine_ls_number_reflns 17808
_refine_ls_number_restraints 142
_refine_ls_restrained_S_all 1.045
_refine_ls_R_factor_all 0.0743
_refine_ls_R_factor_gt 0.0506
_refine_ls_shift/su_max 0.015
_refine_ls_shift/su_mean 0.001
_refine_ls_structure_factor_coef Fsqd
_refine_ls_weighting_details 'calc w=1/[\s^2^(Fo^2^)+(0.1092P)^2^+77.9038P] where P=(Fo^2^+2Fc^2^)/3'
_refine_ls_weighting_scheme calc
_refine_ls_wR_factor_gt 0.1626
_refine_ls_wR_factor_ref 0.1790
_reflns_number_gt 13242
_reflns_number_total 17808
_reflns_threshold_expression >2sigma(I)
_cod_data_source_file ic034430csi20030423_013503_10.cif
_cod_data_source_block 10b
_cod_depositor_comments
;
The following automatic conversions were performed:

'_symmetry_cell_setting' value 'Monoclinic' changed to 'monoclinic'
according to the built-in table from CIF Core dictionary named
'cif_core.dic' version 2.4.1 from 2010-06-29.

Automatic conversion script
Id: cif_fix_values 1646 2011-03-28 12:23:43Z adriana 
;
_cod_original_cell_volume 15521.35(19)
_cod_original_formula_sum 'C146 H136 Au4 Br4 O16.50 P4 S4'
_cod_database_code 4314361

loop_
_symmetry_equiv_pos_as_xyz
'x, y, z'
'-x, y, -z+1/2'
'x+1/2, y+1/2, z'
'-x+1/2, y+1/2, -z+1/2'
'-x, -y, -z'
'x, -y, z-1/2'
'-x+1/2, -y+1/2, -z'
'x+1/2, -y+1/2, z-1/2'

loop_
_atom_site_label
_atom_site_type_symbol
_atom_site_fract_x
_atom_site_fract_y
_atom_site_fract_z
_atom_site_U_iso_or_equiv
_atom_site_adp_type
_atom_site_occupancy
_atom_site_symmetry_multiplicity
_atom_site_calc_flag
_atom_site_refinement_flags
_atom_site_disorder_assembly
_atom_site_disorder_group
Au1 Au 0.267980(7) 0.267364(17) 0.159479(11) 0.03855(9) Uani 1 1 d . . .
Au2 Au 0.341803(8) 0.146058(16) 0.294653(12) 0.03939(9) Uani 1 1 d . . .
P1 P 0.29156(5) 0.35770(10) 0.12232(7) 0.0314(3) Uani 1 1 d . . .
P2 P 0.35844(5) 0.24891(10) 0.35229(7) 0.0291(3) Uani 1 1 d . . .
Br1 Br 0.23996(3) 0.17760(7) 0.19962(5) 0.0745(3) Uani 1 1 d . . .
Br2 Br 0.32834(3) 0.02875(6) 0.24014(5) 0.0821(3) Uani 1 1 d . . .
O1A O 0.33498(12) 0.3505(3) 0.13273(18) 0.0330(10) Uani 1 1 d . . .
O2A O 0.38844(12) 0.3052(3) 0.34315(17) 0.0300(9) Uani 1 1 d . . .
O1B O 0.41975(12) 0.5002(3) 0.11945(19) 0.0331(9) Uani 1 1 d . . .
O2B O 0.39394(18) 0.4742(3) 0.0224(2) 0.0566(15) Uani 1 1 d . . .
O1D O 0.45765(12) 0.4448(2) 0.36620(19) 0.0336(10) Uani 1 1 d . . .
O2D O 0.43806(17) 0.5074(4) 0.2791(2) 0.0645(18) Uani 1 1 d . . .
C1A C 0.36524(18) 0.3340(3) 0.1867(2) 0.0279(12) Uani 1 1 d . . .
C2A C 0.40031(16) 0.3287(3) 0.1851(2) 0.0248(11) Uani 1 1 d . . .
C3A C 0.43055(17) 0.3137(3) 0.2379(2) 0.0266(12) Uani 1 1 d . . .
H3AA H 0.4547 0.3101 0.2378 0.032 Uiso 1 1 calc R . .
C4A C 0.42765(17) 0.3034(3) 0.2914(2) 0.0254(11) Uani 1 1 d . . .
C5A C 0.39275(17) 0.3107(3) 0.2902(2) 0.0268(12) Uani 1 1 d . . .
C6A C 0.36089(17) 0.3260(4) 0.2385(2) 0.0302(13) Uani 1 1 d . . .
H6AA H 0.3369 0.3307 0.2390 0.036 Uiso 1 1 calc R . .
C7A C 0.40322(17) 0.3399(4) 0.1264(2) 0.0270(12) Uani 1 1 d . . .
H7AA H 0.3849 0.3811 0.1047 0.032 Uiso 1 1 calc R . .
C8A C 0.39082(18) 0.2676(4) 0.0878(3) 0.0314(13) Uani 1 1 d . . .
H8AA H 0.3663 0.2504 0.0859 0.038 Uiso 1 1 calc R . .
H8AB H 0.4092 0.2262 0.1064 0.038 Uiso 1 1 calc R . .
C9A C 0.3873(2) 0.2811(4) 0.0248(3) 0.0411(16) Uani 1 1 d . . .
H9AA H 0.3683 0.3216 0.0062 0.049 Uiso 1 1 calc R . .
H9AB H 0.4115 0.3005 0.0272 0.049 Uiso 1 1 calc R . .
C1A1 C 0.37641(16) 0.2115(3) -0.0144(2) 0.0434(17) Uani 1 1 d G . .
C1A2 C 0.34343(15) 0.2117(4) -0.0658(3) 0.065(2) Uani 1 1 d G . .
H1AA H 0.3275 0.2553 -0.0756 0.078 Uiso 1 1 calc R . .
C1A3 C 0.33382(19) 0.1482(5) -0.1029(3) 0.099(4) Uani 1 1 d G . .
H1AB H 0.3113 0.1484 -0.1380 0.118 Uiso 1 1 calc R . .
C1A4 C 0.3572(3) 0.0845(4) -0.0886(3) 0.127(7) Uani 1 1 d G . .
H1AC H 0.3506 0.0410 -0.1139 0.152 Uiso 1 1 calc R . .
C1A5 C 0.3902(3) 0.0842(4) -0.0372(4) 0.138(7) Uani 1 1 d G . .
H1AD H 0.4061 0.0406 -0.0274 0.165 Uiso 1 1 calc R . .
C1A6 C 0.39977(19) 0.1477(4) -0.0001(3) 0.086(4) Uani 1 1 d G . .
H1AE H 0.4223 0.1476 0.0350 0.104 Uiso 1 1 calc R . .
C2A1 C 0.27026(12) 0.3649(3) 0.04342(14) 0.0350(14) Uani 1 1 d G . .
C2A2 C 0.23283(12) 0.3440(3) 0.0139(2) 0.052(2) Uani 1 1 d G . .
H2AA H 0.2200 0.3225 0.0352 0.062 Uiso 1 1 calc R . .
C2A3 C 0.21421(11) 0.3546(4) -0.0468(2) 0.065(3) Uani 1 1 d G . .
H2AB H 0.1886 0.3403 -0.0669 0.078 Uiso 1 1 calc R . .
C2A4 C 0.23303(15) 0.3861(4) -0.07791(14) 0.064(2) Uani 1 1 d G . .
H2AC H 0.2203 0.3933 -0.1194 0.076 Uiso 1 1 calc R . .
C2A5 C 0.27047(15) 0.4070(4) -0.04839(19) 0.066(3) Uani 1 1 d G . .
H2AD H 0.2833 0.4285 -0.0697 0.079 Uiso 1 1 calc R . .
C2A6 C 0.28908(11) 0.3964(3) 0.01227(19) 0.054(2) Uani 1 1 d G . .
H2AE H 0.3147 0.4107 0.0324 0.065 Uiso 1 1 calc R . .
C3A1 C 0.28756(14) 0.4515(2) 0.1497(2) 0.0376(15) Uani 1 1 d G . .
C3A2 C 0.26232(14) 0.4625(3) 0.1748(2) 0.0510(19) Uani 1 1 d G . .
H3AB H 0.2490 0.4201 0.1804 0.061 Uiso 1 1 calc R . .
C3A3 C 0.25655(15) 0.5356(3) 0.1916(2) 0.061(2) Uani 1 1 d G . .
H3AC H 0.2393 0.5431 0.2088 0.073 Uiso 1 1 calc R . .
C3A4 C 0.27602(19) 0.5977(2) 0.1834(3) 0.062(2) Uani 1 1 d G . .
H3AD H 0.2721 0.6477 0.1949 0.074 Uiso 1 1 calc R . .
C3A5 C 0.30127(19) 0.5867(2) 0.1583(3) 0.074(3) Uani 1 1 d G . .
H3AE H 0.3146 0.6291 0.1526 0.088 Uiso 1 1 calc R . .
C3A6 C 0.30703(15) 0.5136(3) 0.1414(3) 0.060(2) Uani 1 1 d G . .
H3AF H 0.3243 0.5061 0.1243 0.072 Uiso 1 1 calc R . .
C4A1 C 0.31998(11) 0.3102(2) 0.3464(2) 0.0315(13) Uani 1 1 d G . .
C4A2 C 0.31855(12) 0.3881(2) 0.3339(2) 0.0410(16) Uani 1 1 d G . .
H4AA H 0.3383 0.4116 0.3275 0.049 Uiso 1 1 calc R . .
C4A3 C 0.28815(15) 0.4316(2) 0.3308(2) 0.0502(19) Uani 1 1 d G . .
H4AB H 0.2872 0.4849 0.3223 0.060 Uiso 1 1 calc R . .
C4A4 C 0.25918(12) 0.3973(3) 0.3402(3) 0.062(2) Uani 1 1 d G . .
H4AC H 0.2384 0.4270 0.3381 0.074 Uiso 1 1 calc R . .
C4A5 C 0.26061(12) 0.3194(3) 0.3527(3) 0.069(3) Uani 1 1 d G . .
H4AD H 0.2408 0.2959 0.3591 0.083 Uiso 1 1 calc R . .
C4A6 C 0.29101(14) 0.2758(2) 0.3558(2) 0.0513(19) Uani 1 1 d G . .
H4AE H 0.2920 0.2225 0.3643 0.062 Uiso 1 1 calc R . .
C5A1 C 0.38334(14) 0.2289(2) 0.42973(14) 0.0331(14) Uani 1 1 d G . .
C5A2 C 0.40188(16) 0.2874(2) 0.46895(19) 0.0477(18) Uani 1 1 d G . .
H5AA H 0.4013 0.3382 0.4549 0.057 Uiso 1 1 calc R . .
C5A3 C 0.42133(16) 0.2715(3) 0.52876(17) 0.060(2) Uani 1 1 d G . .
H5AB H 0.4340 0.3115 0.5556 0.072 Uiso 1 1 calc R . .
C5A4 C 0.42224(19) 0.1971(3) 0.54936(15) 0.069(3) Uani 1 1 d G . .
H5AC H 0.4355 0.1863 0.5902 0.083 Uiso 1 1 calc R . .
C5A5 C 0.4037(2) 0.1387(3) 0.5101(2) 0.084(4) Uani 1 1 d G . .
H5AD H 0.4043 0.0878 0.5242 0.101 Uiso 1 1 calc R . .
C5A6 C 0.38424(17) 0.1545(2) 0.4503(2) 0.057(2) Uani 1 1 d G . .
H5AE H 0.3716 0.1146 0.4235 0.069 Uiso 1 1 calc R . .
C1B C 0.44793(17) 0.4453(4) 0.1275(2) 0.0285(12) Uani 1 1 d . . .
C2B C 0.44122(16) 0.3677(3) 0.1332(2) 0.0246(11) Uani 1 1 d . . .
C10B C 0.3946(2) 0.5133(4) 0.0628(3) 0.0389(15) Uani 1 1 d . A .
C11B C 0.3696(2) 0.5767(4) 0.0568(3) 0.0469(17) Uiso 1 1 d D . .
C12B C 0.3683(5) 0.6243(8) 0.0988(6) 0.040(4) Uiso 0.50 1 d PD A 1
H12A H 0.3808 0.6151 0.1400 0.048 Uiso 0.50 1 calc PR A 1
C13B C 0.3454(8) 0.6913(11) 0.0725(9) 0.081(9) Uiso 0.50 1 d PD A 1
H13A H 0.3456 0.7372 0.0931 0.097 Uiso 0.50 1 calc PR A 1
C14B C 0.3237(6) 0.6788(11) 0.0145(8) 0.075(9) Uiso 0.50 1 d PD A 1
H14A H 0.3053 0.7140 -0.0101 0.090 Uiso 0.50 1 calc PR A 1
S1B S 0.33309(15) 0.5910(3) -0.0106(2) 0.0577(13) Uiso 0.50 1 d PD A 1
C12B C 0.3412(4) 0.6099(7) 0.0027(5) 0.026(3) Uiso 0.50 1 d PD A 2
H12A H 0.3387 0.5986 -0.0360 0.031 Uiso 0.50 1 calc PR A 2
C13B C 0.3181(6) 0.6608(14) 0.0159(8) 0.074(8) Uiso 0.50 1 d PD A 2
H13A H 0.2936 0.6757 -0.0110 0.089 Uiso 0.50 1 calc PR A 2
C14B C 0.3356(6) 0.6859(13) 0.0729(8) 0.086(10) Uiso 0.50 1 d PD A 2
H14A H 0.3260 0.7261 0.0882 0.103 Uiso 0.50 1 calc PR A 2
S1B S 0.37671(19) 0.6379(3) 0.1146(3) 0.0685(16) Uiso 0.50 1 d PD A 2
C1D C 0.49047(17) 0.4204(3) 0.3617(3) 0.0281(12) Uani 1 1 d . . .
C2D C 0.49438(16) 0.3426(3) 0.3546(2) 0.0242(11) Uani 1 1 d . . .
C3D C 0.52873(16) 0.3185(3) 0.3567(2) 0.0248(11) Uani 1 1 d . . .
H3DA H 0.5318 0.2656 0.3509 0.030 Uiso 1 1 calc R . .
C6D C 0.51906(19) 0.4728(4) 0.3703(3) 0.0332(13) Uani 1 1 d . . .
H6DA H 0.5156 0.5260 0.3746 0.040 Uiso 1 1 calc R . .
C7D C 0.46241(16) 0.2882(3) 0.3484(2) 0.0249(11) Uani 1 1 d . . .
H7DA H 0.4554 0.3006 0.3816 0.030 Uiso 1 1 calc R . .
C8D C 0.47437(19) 0.2038(4) 0.3559(3) 0.0327(13) Uani 1 1 d . C .
H8DA H 0.4773 0.1868 0.3202 0.039 Uiso 1 1 calc R . .
H8DB H 0.4991 0.1993 0.3899 0.039 Uiso 1 1 calc R . .
C9D C 0.4474(2) 0.1516(4) 0.3657(4) 0.052(2) Uani 1 1 d . . .
H9DA H 0.4225 0.1562 0.3319 0.063 Uiso 1 1 calc R B 1
H9DB H 0.4446 0.1680 0.4017 0.063 Uiso 1 1 calc R B 1
C1D1 C 0.4595(3) 0.0682(5) 0.3725(6) 0.037(3) Uiso 0.50 1 d PG C 1
C1D2 C 0.4340(3) 0.0141(7) 0.3743(6) 0.062(5) Uiso 0.50 1 d PG C 1
H1DA H 0.4093 0.0292 0.3674 0.074 Uiso 0.50 1 calc PR C 1
C1D3 C 0.4448(4) -0.0623(6) 0.3862(7) 0.078(6) Uiso 0.50 1 d PG C 1
H1DB H 0.4274 -0.0993 0.3875 0.094 Uiso 0.50 1 calc PR C 1
C1D4 C 0.4809(4) -0.0844(6) 0.3963(7) 0.086(7) Uiso 0.50 1 d PG C 1
H1DC H 0.4883 -0.1365 0.4044 0.103 Uiso 0.50 1 calc PR C 1
C1D5 C 0.5064(3) -0.0302(8) 0.3945(7) 0.094(7) Uiso 0.50 1 d PG C 1
H1DD H 0.5311 -0.0453 0.4013 0.113 Uiso 0.50 1 calc PR C 1
C1D6 C 0.4956(3) 0.0461(7) 0.3825(7) 0.087(7) Uiso 0.50 1 d PG C 1
H1DE H 0.5130 0.0831 0.3813 0.104 Uiso 0.50 1 calc PR C 1
C1D1 C 0.4629(4) 0.0718(6) 0.3919(6) 0.041(4) Uiso 0.50 1 d PG C 2
C1D2 C 0.4462(4) 0.0090(8) 0.3563(5) 0.087(7) Uiso 0.50 1 d PG C 2
H1DF H 0.4250 0.0160 0.3199 0.104 Uiso 0.50 1 calc PR C 2
C1D3 C 0.4606(5) -0.0641(7) 0.3740(7) 0.112(9) Uiso 0.50 1 d PG C 2
H1DG H 0.4492 -0.1071 0.3497 0.135 Uiso 0.50 1 calc PR C 2
C1D4 C 0.4917(5) -0.0744(6) 0.4274(7) 0.085(7) Uiso 0.50 1 d PG C 2
H1DI H 0.5015 -0.1244 0.4395 0.103 Uiso 0.50 1 calc PR C 2
C1D5 C 0.5084(4) -0.0116(8) 0.4630(6) 0.089(7) Uiso 0.50 1 d PG C 2
H1DJ H 0.5296 -0.0186 0.4994 0.106 Uiso 0.50 1 calc PR C 2
C1D6 C 0.4940(4) 0.0615(7) 0.4453(6) 0.079(6) Uiso 0.50 1 d PG C 2
H1DJ H 0.5054 0.1045 0.4696 0.095 Uiso 0.50 1 calc PR C 2
C10D C 0.4343(2) 0.4930(5) 0.3228(3) 0.0428(16) Uani 1 1 d . . .
C11D C 0.4052(2) 0.5226(4) 0.3399(3) 0.0403(16) Uani 1 1 d . . .
C12D C 0.3757(2) 0.5690(6) 0.3024(4) 0.062(2) Uani 1 1 d . . .
H12C H 0.3706 0.5824 0.2629 0.074 Uiso 1 1 calc R . .
C13D C 0.3542(3) 0.5930(6) 0.3347(4) 0.063(2) Uani 1 1 d . . .
H13B H 0.3332 0.6262 0.3183 0.076 Uiso 1 1 calc R . .
C14D C 0.3665(2) 0.5644(5) 0.3898(4) 0.0472(18) Uani 1 1 d . . .
H14C H 0.3548 0.5739 0.4156 0.057 Uiso 1 1 calc R . .
S1D S 0.40556(5) 0.50909(11) 0.40778(8) 0.0446(4) Uani 1 1 d . . .
O100 O 0.4943(2) 0.6279(4) 0.4171(3) 0.078(2) Uani 1 1 d D . .
C101 C 0.4984(3) 0.6175(6) 0.4768(4) 0.077(3) Uani 1 1 d D . .
H10A H 0.4860 0.5696 0.4804 0.092 Uiso 1 1 calc R . .
H10B H 0.5252 0.6151 0.5046 0.092 Uiso 1 1 calc R . .
C102 C 0.4807(4) 0.6833(9) 0.4888(4) 0.115(5) Uani 1 1 d D . .
H10C H 0.4996 0.7233 0.5092 0.137 Uiso 1 1 calc R . .
H10D H 0.4681 0.6689 0.5143 0.137 Uiso 1 1 calc R . .
C103 C 0.4536(3) 0.7118(6) 0.4326(4) 0.068(3) Uani 1 1 d D . .
H10E H 0.4506 0.7681 0.4336 0.082 Uiso 1 1 calc R . .
H10F H 0.4289 0.6869 0.4212 0.082 Uiso 1 1 calc R . .
C104 C 0.4704(3) 0.6906(5) 0.3929(4) 0.070(3) Uani 1 1 d D . .
H10G H 0.4506 0.6767 0.3538 0.085 Uiso 1 1 calc R . .
H10H H 0.4848 0.7344 0.3876 0.085 Uiso 1 1 calc R . .
O200 O 0.1614(5) 0.2917(11) 0.2526(7) 0.125(8) Uani 0.50 1 d PDU . .
C201 C 0.1569(6) 0.2735(14) 0.3036(8) 0.081(7) Uani 0.50 1 d PDU . .
H20A H 0.1732 0.3063 0.3368 0.097 Uiso 0.50 1 calc PR . .
H20R H 0.1636 0.2192 0.3145 0.097 Uiso 0.50 1 calc PR . .
C202 C 0.1192(7) 0.286(2) 0.2913(11) 0.154(16) Uani 0.50 1 d PDU . .
H20B H 0.1081 0.2382 0.2980 0.185 Uiso 0.50 1 calc PR . .
H20S H 0.1174 0.3257 0.3186 0.185 Uiso 0.50 1 calc PR . .
C203 C 0.0992(6) 0.310(2) 0.2336(9) 0.106(9) Uani 0.50 1 d PDU . .
H20C H 0.0910 0.3641 0.2324 0.127 Uiso 0.50 1 calc PR . .
H20T H 0.0769 0.2775 0.2132 0.127 Uiso 0.50 1 calc PR . .
C204 C 0.1245(5) 0.3031(14) 0.2071(9) 0.079(6) Uani 0.50 1 d PDU . .
H20D H 0.1240 0.3502 0.1844 0.095 Uiso 0.50 1 calc PR . .
H20E H 0.1174 0.2591 0.1795 0.095 Uiso 0.50 1 calc PR . .
O300 O 0.2213(4) 0.6560(9) -0.0374(7) 0.080(4) Uani 0.50 1 d PDU . .
C301 C 0.1976(8) 0.5963(12) -0.0693(11) 0.112(11) Uani 0.50 1 d PDU . .
H30A H 0.2124 0.5558 -0.0775 0.135 Uiso 0.50 1 calc PR . .
H30R H 0.1788 0.6160 -0.1074 0.135 Uiso 0.50 1 calc PR . .
C302 C 0.1792(7) 0.5655(15) -0.0360(11) 0.110(10) Uani 0.50 1 d PDU . .
H30B H 0.1534 0.5859 -0.0496 0.132 Uiso 0.50 1 calc PR . .
H30C H 0.1781 0.5088 -0.0384 0.132 Uiso 0.50 1 calc PR . .
C303 C 0.2021(6) 0.5905(18) 0.0218(8) 0.120(12) Uani 0.50 1 d PDU . .
H30D H 0.1862 0.6118 0.0402 0.144 Uiso 0.50 1 calc PR . .
H30E H 0.2161 0.5463 0.0458 0.144 Uiso 0.50 1 calc PR . .
C304 C 0.2276(7) 0.6468(11) 0.0214(7) 0.100(10) Uani 0.50 1 d PDU . .
H30F H 0.2233 0.6957 0.0378 0.120 Uiso 0.50 1 calc PR . .
H30T H 0.2537 0.6300 0.0452 0.120 Uiso 0.50 1 calc PR . .
O500 O 0.5000 0.2253(13) 0.7500 0.154(17) Uani 0.50 2 d SPD . .
C501 C 0.4728(5) 0.2682(11) 0.7055(8) 0.076(6) Uani 0.50 1 d PD . .
H50B H 0.4475 0.2567 0.7027 0.092 Uiso 0.50 1 calc PR . .
H50C H 0.4733 0.2580 0.6667 0.092 Uiso 0.50 1 calc PR . .
C502 C 0.4832(8) 0.3444(10) 0.7235(11) 0.101(9) Uani 0.50 1 d PD . .
H50C H 0.4629 0.3702 0.7305 0.121 Uiso 0.50 1 calc PR . .
H50D H 0.4871 0.3729 0.6922 0.121 Uiso 0.50 1 calc PR . .

loop_
_atom_site_aniso_label
_atom_site_aniso_U_11
_atom_site_aniso_U_22
_atom_site_aniso_U_33
_atom_site_aniso_U_23
_atom_site_aniso_U_13
_atom_site_aniso_U_12
Au1 0.02866(15) 0.04926(17) 0.03895(15) 0.00478(11) 0.01535(11) -0.00459(11)
Au2 0.03350(16) 0.04238(16) 0.04122(15) -0.00668(11) 0.01458(12) -0.00492(11)
P1 0.0222(8) 0.0434(9) 0.0294(7) 0.0013(6) 0.0117(6) -0.0008(7)
P2 0.0246(8) 0.0383(8) 0.0288(7) 0.0015(6) 0.0156(6) -0.0017(6)
Br1 0.0598(6) 0.0900(7) 0.0782(6) 0.0219(5) 0.0334(5) -0.0146(5)
Br2 0.0804(8) 0.0598(6) 0.0782(6) -0.0268(5) 0.0056(5) -0.0034(5)
O1A 0.024(2) 0.050(3) 0.025(2) 0.0035(18) 0.0101(17) 0.0008(19)
O2A 0.027(2) 0.043(2) 0.0249(19) -0.0018(17) 0.0159(17) -0.0040(19)
O1B 0.028(2) 0.037(2) 0.037(2) 0.0029(18) 0.0159(19) 0.0061(19)
O2B 0.067(4) 0.060(3) 0.041(3) 0.006(3) 0.022(3) 0.018(3)
O1D 0.027(2) 0.034(2) 0.043(2) 0.0026(19) 0.0185(19) 0.0100(19)
O2D 0.053(4) 0.099(5) 0.052(3) 0.029(3) 0.034(3) 0.032(3)
C1A 0.028(3) 0.030(3) 0.027(3) 0.001(2) 0.013(2) -0.001(2)
C2A 0.024(3) 0.029(3) 0.026(3) 0.000(2) 0.015(2) -0.003(2)
C3A 0.023(3) 0.031(3) 0.031(3) 0.001(2) 0.016(2) -0.002(2)
C4A 0.025(3) 0.029(3) 0.025(3) -0.001(2) 0.013(2) -0.002(2)
C5A 0.026(3) 0.033(3) 0.025(3) -0.003(2) 0.015(2) -0.003(2)
C6A 0.022(3) 0.045(3) 0.028(3) -0.002(3) 0.014(2) -0.005(3)
C7A 0.021(3) 0.035(3) 0.026(3) 0.003(2) 0.010(2) 0.000(2)
C8A 0.024(3) 0.043(4) 0.027(3) -0.002(3) 0.010(2) -0.001(3)
C9A 0.040(4) 0.055(4) 0.031(3) 0.002(3) 0.017(3) -0.003(3)
C1A1 0.044(4) 0.059(4) 0.032(3) -0.006(3) 0.020(3) -0.016(4)
C1A2 0.038(5) 0.087(7) 0.061(5) -0.022(5) 0.012(4) -0.006(4)
C1A3 0.065(8) 0.129(11) 0.093(8) -0.057(8) 0.023(6) -0.036(7)
C1A4 0.24(2) 0.075(8) 0.074(8) -0.031(7) 0.073(11) -0.020(11)
C1A5 0.25(2) 0.079(8) 0.075(8) 0.000(7) 0.056(11) 0.062(11)
C1A6 0.110(10) 0.078(7) 0.047(5) -0.007(5) 0.009(5) 0.037(6)
C2A1 0.030(3) 0.042(4) 0.029(3) 0.001(3) 0.008(3) 0.003(3)
C2A2 0.040(4) 0.067(5) 0.043(4) -0.001(4) 0.012(3) -0.009(4)
C2A3 0.051(5) 0.082(7) 0.041(4) -0.001(4) -0.001(4) -0.003(5)
C2A4 0.066(6) 0.071(6) 0.035(4) -0.006(4) 0.003(4) 0.011(5)
C2A5 0.069(6) 0.090(7) 0.039(4) 0.007(4) 0.023(4) -0.005(5)
C2A6 0.041(4) 0.080(6) 0.037(4) 0.009(4) 0.012(3) -0.007(4)
C3A1 0.037(4) 0.048(4) 0.030(3) 0.003(3) 0.016(3) 0.002(3)
C3A2 0.042(4) 0.063(5) 0.051(4) 0.001(4) 0.023(4) 0.001(4)
C3A3 0.059(6) 0.069(6) 0.058(5) -0.010(4) 0.028(4) 0.016(5)
C3A4 0.083(7) 0.055(5) 0.050(5) -0.010(4) 0.031(5) 0.012(5)
C3A5 0.110(9) 0.047(5) 0.077(6) -0.008(5) 0.052(6) -0.009(5)
C3A6 0.076(7) 0.051(5) 0.067(5) -0.006(4) 0.043(5) -0.011(4)
C4A1 0.024(3) 0.047(4) 0.025(3) -0.001(3) 0.012(2) -0.001(3)
C4A2 0.036(4) 0.050(4) 0.042(4) -0.003(3) 0.021(3) -0.001(3)
C4A3 0.046(5) 0.053(4) 0.049(4) 0.007(3) 0.018(3) 0.020(4)
C4A4 0.040(5) 0.084(7) 0.060(5) -0.005(5) 0.019(4) 0.022(5)
C4A5 0.037(5) 0.092(7) 0.089(7) 0.004(6) 0.038(5) 0.006(5)
C4A6 0.035(4) 0.056(5) 0.071(5) -0.003(4) 0.030(4) -0.001(3)
C5A1 0.033(3) 0.039(3) 0.033(3) 0.002(3) 0.020(3) 0.001(3)
C5A2 0.053(5) 0.051(4) 0.036(4) -0.001(3) 0.015(3) -0.001(4)
C5A3 0.059(6) 0.078(6) 0.037(4) -0.001(4) 0.014(4) 0.009(5)
C5A4 0.078(7) 0.091(7) 0.030(4) 0.013(4) 0.015(4) 0.023(6)
C5A5 0.120(10) 0.072(7) 0.054(5) 0.031(5) 0.029(6) 0.015(6)
C5A6 0.077(7) 0.047(4) 0.043(4) 0.009(3) 0.020(4) -0.001(4)
C1B 0.024(3) 0.037(3) 0.027(3) 0.001(2) 0.013(2) 0.001(2)
C2B 0.020(3) 0.033(3) 0.022(2) 0.000(2) 0.011(2) -0.004(2)
C10B 0.039(4) 0.039(4) 0.041(4) 0.004(3) 0.018(3) -0.003(3)
C1D 0.028(3) 0.032(3) 0.031(3) -0.002(2) 0.018(2) 0.006(2)
C2D 0.021(3) 0.032(3) 0.022(2) 0.002(2) 0.010(2) 0.005(2)
C3D 0.024(3) 0.031(3) 0.022(2) -0.001(2) 0.012(2) 0.003(2)
C6D 0.034(4) 0.030(3) 0.040(3) 0.002(3) 0.020(3) 0.004(3)
C7D 0.023(3) 0.030(3) 0.027(3) 0.001(2) 0.015(2) 0.001(2)
C8D 0.033(3) 0.032(3) 0.037(3) 0.005(3) 0.019(3) 0.006(3)
C9D 0.034(4) 0.036(4) 0.087(6) 0.013(4) 0.026(4) 0.005(3)
C10D 0.033(4) 0.055(4) 0.042(4) 0.000(3) 0.018(3) 0.007(3)
C11D 0.029(4) 0.048(4) 0.045(4) 0.005(3) 0.017(3) 0.015(3)
C12D 0.045(5) 0.077(6) 0.070(5) 0.021(5) 0.030(4) 0.031(4)
C13D 0.045(5) 0.073(6) 0.074(6) 0.008(5) 0.028(4) 0.029(4)
C14D 0.037(4) 0.053(4) 0.058(4) 0.002(4) 0.026(4) 0.012(3)
S1D 0.0396(10) 0.0475(10) 0.0511(10) 0.0008(8) 0.0232(8) 0.0093(8)
O100 0.093(6) 0.069(4) 0.077(4) -0.005(4) 0.040(4) 0.022(4)
C101 0.048(6) 0.081(7) 0.091(7) 0.022(6) 0.020(5) -0.003(5)
C102 0.102(10) 0.188(15) 0.045(5) -0.011(7) 0.022(6) 0.048(10)
C103 0.081(7) 0.059(5) 0.064(6) -0.001(4) 0.031(5) 0.014(5)
C104 0.094(8) 0.057(5) 0.071(6) 0.001(5) 0.044(6) 0.013(5)
O200 0.074(12) 0.112(14) 0.143(17) -0.044(13) 0.001(11) 0.028(11)
C201 0.083(15) 0.109(17) 0.052(10) 0.041(11) 0.028(10) 0.070(13)
C202 0.19(4) 0.21(4) 0.11(2) 0.08(2) 0.10(2) 0.08(3)
C203 0.061(15) 0.15(3) 0.088(16) 0.024(17) 0.018(13) -0.001(16)
C204 0.050(12) 0.088(15) 0.077(13) 0.003(11) 0.005(10) -0.013(11)
O300 0.078(10) 0.076(10) 0.111(12) 0.021(9) 0.063(10) 0.013(8)
C301 0.20(3) 0.068(15) 0.108(19) 0.007(14) 0.10(2) 0.051(19)
C302 0.077(17) 0.101(19) 0.16(3) -0.067(18) 0.058(18) -0.028(15)
C303 0.057(14) 0.23(3) 0.068(14) 0.070(18) 0.019(11) -0.013(18)
C304 0.12(2) 0.057(12) 0.072(13) 0.036(10) -0.016(13) -0.012(12)
O500 0.19(4) 0.056(14) 0.31(5) 0.000 0.19(4) 0.000
C501 0.050(12) 0.114(19) 0.054(11) -0.008(11) 0.011(9) -0.011(12)
C502 0.12(2) 0.060(12) 0.14(2) 0.050(13) 0.077(19) 0.032(13)

loop_
_atom_type_symbol
_atom_type_description
_atom_type_scat_dispersion_real
_atom_type_scat_dispersion_imag
_atom_type_scat_source
C C 0.0033 0.0016 'International Tables Vol C Tables 4.2.6.8 and 6.1.1.4'
H H 0.0000 0.0000 'International Tables Vol C Tables 4.2.6.8 and 6.1.1.4'
O O 0.0106 0.0060 'International Tables Vol C Tables 4.2.6.8 and 6.1.1.4'
P P 0.1023 0.0942 'International Tables Vol C Tables 4.2.6.8 and 6.1.1.4'
S S 0.1246 0.1234 'International Tables Vol C Tables 4.2.6.8 and 6.1.1.4'
Br Br -0.2901 2.4595 'International Tables Vol C Tables 4.2.6.8 and 6.1.1.4'
Au Au -2.0133 8.8022 'International Tables Vol C Tables 4.2.6.8 and 6.1.1.4'

loop_
_geom_angle_atom_site_label_1
_geom_angle_atom_site_label_2
_geom_angle_atom_site_label_3
_geom_angle
_geom_angle_site_symmetry_1
_geom_angle_site_symmetry_3
_geom_angle_publ_flag
P1 Au1 Br1 176.00(6) . . ?
P2 Au2 Br2 174.55(5) . . ?
O1A P1 C2A1 99.1(2) . . ?
O1A P1 C3A1 105.2(2) . . ?
C2A1 P1 C3A1 106.1(2) . . ?
O1A P1 Au1 118.31(18) . . ?
C2A1 P1 Au1 115.08(17) . . ?
C3A1 P1 Au1 111.63(16) . . ?
O2A P2 C5A1 99.7(2) . . ?
O2A P2 C4A1 105.3(2) . . ?
C5A1 P2 C4A1 105.2(2) . . ?
O2A P2 Au2 115.64(16) . . ?
C5A1 P2 Au2 114.81(16) . . ?
C4A1 P2 Au2 114.57(17) . . ?
C1A O1A P1 125.7(4) . . ?
C5A O2A P2 123.7(4) . . ?
C10B O1B C1B 116.5(5) . . ?
C10D O1D C1D 117.1(5) . . ?
C6A C1A C2A 122.0(5) . . ?
C6A C1A O1A 122.1(6) . . ?
C2A C1A O1A 115.9(5) . . ?
C3A C2A C1A 116.8(5) . . ?
C3A C2A C7A 123.9(5) . . ?
C1A C2A C7A 119.2(5) . . ?
C2A C3A C4A 123.6(5) . . ?
C5A C4A C3A 116.7(5) . . ?
C5A C4A C7D 122.4(5) . . ?
C3A C4A C7D 120.9(5) . . ?
C4A C5A C6A 122.8(5) . . ?
C4A C5A O2A 119.2(5) . . ?
C6A C5A O2A 117.9(5) . . ?
C1A C6A C5A 118.0(6) . . ?
C2B C7A C2A 113.5(5) . . ?
C2B C7A C8A 112.0(5) . . ?
C2A C7A C8A 111.4(5) . . ?
C7A C8A C9A 112.6(5) . . ?
C1A1 C9A C8A 114.9(6) . . ?
C1A2 C1A1 C1A6 120.0 . . ?
C1A2 C1A1 C9A 119.9(5) . . ?
C1A6 C1A1 C9A 120.1(5) . . ?
C1A3 C1A2 C1A1 120.0 . . ?
C1A2 C1A3 C1A4 120.0 . . ?
C1A5 C1A4 C1A3 120.0 . . ?
C1A4 C1A5 C1A6 120.0 . . ?
C1A5 C1A6 C1A1 120.0 . . ?
C2A2 C2A1 C2A6 120.0 . . ?
C2A2 C2A1 P1 117.9(3) . . ?
C2A6 C2A1 P1 121.9(3) . . ?
C2A1 C2A2 C2A3 120.0 . . ?
C2A4 C2A3 C2A2 120.0 . . ?
C2A3 C2A4 C2A5 120.0 . . ?
C2A4 C2A5 C2A6 120.0 . . ?
C2A5 C2A6 C2A1 120.0 . . ?
C3A2 C3A1 C3A6 120.0 . . ?
C3A2 C3A1 P1 119.1(3) . . ?
C3A6 C3A1 P1 120.7(3) . . ?
C3A3 C3A2 C3A1 120.0 . . ?
C3A2 C3A3 C3A4 120.0 . . ?
C3A5 C3A4 C3A3 120.0 . . ?
C3A6 C3A5 C3A4 120.0 . . ?
C3A5 C3A6 C3A1 120.0 . . ?
C4A2 C4A1 C4A6 120.0 . . ?
C4A2 C4A1 P2 123.4(3) . . ?
C4A6 C4A1 P2 116.6(3) . . ?
C4A3 C4A2 C4A1 120.0 . . ?
C4A2 C4A3 C4A4 120.0 . . ?
C4A5 C4A4 C4A3 120.0 . . ?
C4A4 C4A5 C4A6 120.0 . . ?
C4A5 C4A6 C4A1 120.0 . . ?
C5A2 C5A1 C5A6 120.0 . . ?
C5A2 C5A1 P2 120.2(3) . . ?
C5A6 C5A1 P2 119.8(3) . . ?
C5A3 C5A2 C5A1 120.0 . . ?
C5A2 C5A3 C5A4 120.0 . . ?
C5A5 C5A4 C5A3 120.0 . . ?
C5A4 C5A5 C5A6 120.0 . . ?
C5A5 C5A6 C5A1 120.0 . . ?
C6D C1B C2B 123.6(6) 2_655 . ?
C6D C1B O1B 116.4(5) 2_655 . ?
C2B C1B O1B 120.0(5) . . ?
C3D C2B C1B 115.7(5) 2_655 . ?
C3D C2B C7A 123.0(5) 2_655 . ?
C1B C2B C7A 121.3(5) . . ?
O2B C10B O1B 121.6(7) . . ?
O2B C10B C11B 124.6(7) . . ?
O1B C10B C11B 113.7(6) . . ?
C12B C11B C10B 129.2(8) . . ?
C12B C11B C12B 102.1(9) . . ?
C10B C11B C12B 128.4(7) . . ?
C12B C11B S1B 112.6(7) . . ?
C10B C11B S1B 117.9(5) . . ?
C12B C11B S1B 15.0(5) . . ?
C12B C11B S1B 10.4(8) . . ?
C10B C11B S1B 121.5(5) . . ?
C12B C11B S1B 108.7(6) . . ?
S1B C11B S1B 120.6(5) . . ?
C11B C12B C13B 111.1(11) . . ?
C14B C13B C12B 110.3(12) . . ?
C13B C14B S1B 112.9(10) . . ?
C11B S1B C14B 89.5(6) . . ?
C13B C12B C11B 110.6(10) . . ?
C14B C13B C12B 110.7(13) . . ?
C13B C14B S1B 114.1(10) . . ?
C11B S1B C14B 90.7(6) . . ?
C2D C1D C6D 122.5(6) . . ?
C2D C1D O1D 117.4(5) . . ?
C6D C1D O1D 119.8(5) . . ?
C1D C2D C3D 116.6(6) . . ?
C1D C2D C7D 119.3(5) . . ?
C3D C2D C7D 124.0(5) . . ?
C2D C3D C2B 123.7(5) . 2_655 ?
C1B C6D C1D 118.0(6) 2_655 . ?
C4A C7D C2D 111.3(5) . . ?
C4A C7D C8D 112.9(5) . . ?
C2D C7D C8D 112.7(5) . . ?
C9D C8D C7D 113.8(5) . . ?
C8D C9D C1D1 113.0(7) . . ?
C8D C9D C1D1 115.8(8) . . ?
C1D1 C9D C1D1 16.9(6) . . ?
C1D2 C1D1 C1D6 120.0 . . ?
C1D2 C1D1 C9D 117.3(8) . . ?
C1D6 C1D1 C9D 122.4(8) . . ?
C1D1 C1D2 C1D3 120.0 . . ?
C1D2 C1D3 C1D4 120.0 . . ?
C1D5 C1D4 C1D3 120.0 . . ?
C1D4 C1D5 C1D6 120.0 . . ?
C1D5 C1D6 C1D1 120.0 . . ?
C1D2 C1D1 C1D6 120.0 . . ?
C1D2 C1D1 C9D 116.1(9) . . ?
C1D6 C1D1 C9D 123.6(9) . . ?
C1D1 C1D2 C1D3 120.0 . . ?
C1D4 C1D3 C1D2 120.0 . . ?
C1D3 C1D4 C1D5 120.0 . . ?
C1D6 C1D5 C1D4 120.0 . . ?
C1D5 C1D6 C1D1 120.0 . . ?
O2D C10D O1D 123.5(7) . . ?
O2D C10D C11D 127.1(7) . . ?
O1D C10D C11D 109.4(6) . . ?
C12D C11D C10D 122.3(7) . . ?
C12D C11D S1D 113.9(6) . . ?
C10D C11D S1D 123.7(5) . . ?
C11D C12D C13D 107.8(8) . . ?
C14D C13D C12D 114.6(7) . . ?
C13D C14D S1D 112.2(6) . . ?
C11D S1D C14D 91.5(4) . . ?
C104 O100 C101 108.0(7) . . ?
C102 C101 O100 105.0(8) . . ?
C101 C102 C103 107.3(8) . . ?
C102 C103 C104 102.3(9) . . ?
O100 C104 C103 108.6(7) . . ?
C201 O200 C204 106.5(17) . . ?
O200 C201 C202 106.9(16) . . ?
C203 C202 C201 111.4(19) . . ?
C202 C203 C204 105(2) . . ?
C203 C204 O200 108.5(18) . . ?
C304 O300 C301 107.2(16) . . ?
O300 C301 C302 109.4(17) . . ?
C303 C302 C301 102.5(19) . . ?
C304 C303 C302 111.1(17) . . ?
O300 C304 C303 105.9(15) . . ?
C501 O500 C501 115(2) 2_656 . ?
O500 C501 C502 103.3(17) . . ?
C501 C502 C502 109.1(12) . 2_656 ?

loop_
_geom_bond_atom_site_label_1
_geom_bond_atom_site_label_2
_geom_bond_distance
_geom_bond_site_symmetry_2
_geom_bond_publ_flag
Au1 P1 2.2175(17) . ?
Au1 Br1 2.3636(10) . ?
Au2 P2 2.2191(17) . ?
Au2 Br2 2.3899(10) . ?
P1 O1A 1.619(5) . ?
P1 C2A1 1.792(3) . ?
P1 C3A1 1.805(4) . ?
P2 O2A 1.621(4) . ?
P2 C5A1 1.797(4) . ?
P2 C4A1 1.806(4) . ?
O1A C1A 1.403(7) . ?
O2A C5A 1.403(7) . ?
O1B C10B 1.362(8) . ?
O1B C1B 1.413(7) . ?
O2B C10B 1.207(9) . ?
O1D C10D 1.375(8) . ?
O1D C1D 1.406(7) . ?
O2D C10D 1.188(9) . ?
C1A C6A 1.380(8) . ?
C1A C2A 1.398(8) . ?
C2A C3A 1.380(8) . ?
C2A C7A 1.528(8) . ?
C3A C4A 1.399(8) . ?
C4A C5A 1.365(8) . ?
C4A C7D 1.527(8) . ?
C5A C6A 1.397(8) . ?
C7A C2B 1.510(8) . ?
C7A C8A 1.535(9) . ?
C8A C9A 1.536(9) . ?
C9A C1A1 1.505(8) . ?
C1A1 C1A2 1.3900 . ?
C1A1 C1A6 1.3900 . ?
C1A2 C1A3 1.3900 . ?
C1A3 C1A4 1.3900 . ?
C1A4 C1A5 1.3900 . ?
C1A5 C1A6 1.3900 . ?
C2A1 C2A2 1.3900 . ?
C2A1 C2A6 1.3900 . ?
C2A2 C2A3 1.3900 . ?
C2A3 C2A4 1.3900 . ?
C2A4 C2A5 1.3900 . ?
C2A5 C2A6 1.3900 . ?
C3A1 C3A2 1.3900 . ?
C3A1 C3A6 1.3900 . ?
C3A2 C3A3 1.3900 . ?
C3A3 C3A4 1.3900 . ?
C3A4 C3A5 1.3900 . ?
C3A5 C3A6 1.3900 . ?
C4A1 C4A2 1.3900 . ?
C4A1 C4A6 1.3900 . ?
C4A2 C4A3 1.3900 . ?
C4A3 C4A4 1.3900 . ?
C4A4 C4A5 1.3900 . ?
C4A5 C4A6 1.3900 . ?
C5A1 C5A2 1.3900 . ?
C5A1 C5A6 1.3900 . ?
C5A2 C5A3 1.3900 . ?
C5A3 C5A4 1.3900 . ?
C5A4 C5A5 1.3900 . ?
C5A5 C5A6 1.3900 . ?
C1B C6D 1.362(9) 2_655 ?
C1B C2B 1.397(8) . ?
C2B C3D 1.395(8) 2_655 ?
C10B C11B 1.445(10) . ?
C11B C12B 1.352(14) . ?
C11B C12B 1.464(12) . ?
C11B S1B 1.711(8) . ?
C11B S1B 1.720(9) . ?
C12B C13B 1.454(15) . ?
C13B C14B 1.356(17) . ?
C14B S1B 1.750(15) . ?
C12B C13B 1.404(15) . ?
C13B C14B 1.365(16) . ?
C14B S1B 1.728(15) . ?
C1D C2D 1.386(8) . ?
C1D C6D 1.393(9) . ?
C2D C3D 1.394(8) . ?
C2D C7D 1.529(8) . ?
C3D C2B 1.395(8) 2_655 ?
C6D C1B 1.362(9) 2_655 ?
C7D C8D 1.533(8) . ?
C8D C9D 1.494(10) . ?
C9D C1D1 1.516(12) . ?
C9D C1D1 1.550(12) . ?
C1D1 C1D2 1.3900 . ?
C1D1 C1D6 1.3900 . ?
C1D2 C1D3 1.3900 . ?
C1D3 C1D4 1.3900 . ?
C1D4 C1D5 1.3900 . ?
C1D5 C1D6 1.3900 . ?
C1D1 C1D2 1.3900 . ?
C1D1 C1D6 1.3900 . ?
C1D2 C1D3 1.3900 . ?
C1D3 C1D4 1.3900 . ?
C1D4 C1D5 1.3900 . ?
C1D5 C1D6 1.3900 . ?
C10D C11D 1.471(10) . ?
C11D C12D 1.402(10) . ?
C11D S1D 1.702(7) . ?
C12D C13D 1.449(12) . ?
C13D C14D 1.347(12) . ?
C14D S1D 1.706(8) . ?
O100 C104 1.402(10) . ?
O100 C101 1.442(10) . ?
C101 C102 1.437(12) . ?
C102 C103 1.447(11) . ?
C103 C104 1.449(11) . ?
O200 C201 1.392(15) . ?
O200 C204 1.431(14) . ?
C201 C202 1.398(15) . ?
C202 C203 1.385(15) . ?
C203 C204 1.413(15) . ?
O300 C304 1.389(15) . ?
O300 C301 1.402(15) . ?
C301 C302 1.414(15) . ?
C302 C303 1.413(15) . ?
C303 C304 1.407(15) . ?
O500 C501 1.394(14) 2_656 ?
O500 C501 1.394(14) . ?
C501 C502 1.408(15) . ?
C502 C502 1.43(5) 2_656 ?
